data_2014199
loop_
_publ_author_name
'Gao, Fei'
'Meng, Bian-Hong'
'Wei, Yi-Bin'

_publ_section_title
;Hemi[hexaaquamagnesium(II)]
 (\m-2,6-bis{[bis(carboxylatomethyl)amino]methyl}-4-chlorophenolato)bis[diaquamagnesium(II)]
 decahydrate
;
_journal_issue 7
_journal_name_full 'Acta Crystallographica Section C'
_journal_page_first m360
_journal_page_last m362
_journal_paper_doi 10.1107/S0108270104012867
_journal_volume 60
_journal_year 2004
_chemical_formula_iupac '[Mg (H2 O)6] [Mg2 (C16 H14 Cl N2 O9) (H2 O)4]2 , 20H2 O'
_chemical_formula_moiety 'H12 Mg1 O6 2+ , 2(C16 H22 Cl Mg2 N2 O13 -) , 20(H2 O)'
_chemical_formula_sum 'C32 H96 Cl2 Mg5 N4 O52'
_chemical_formula_weight 1561.58
_chemical_name_systematic
;
Hexaaquamagnesium(II) (\m-2,6-bis{[bis(carboxylatomethyl)amino]methyl}-4-
chlorophenolato)bis[diaquamagnesium(II)] decahydrate
;
_space_group_IT_number 2
_symmetry_cell_setting triclinic
_symmetry_space_group_name_Hall '-P 1'
_symmetry_space_group_name_H-M 'P -1'
_atom_sites_solution_hydrogens geom
_atom_sites_solution_primary direct
_atom_sites_solution_secondary difmap
_audit_creation_method SHELXL97
_cell_angle_alpha 88.421(3)
_cell_angle_beta 84.029(2)
_cell_angle_gamma 84.050(3)
_cell_formula_units_Z 1
_cell_length_a 9.871(2)
_cell_length_b 13.119(3)
_cell_length_c 13.438(3)
_cell_measurement_reflns_used 3324
_cell_measurement_temperature 183(2)
_cell_measurement_theta_max 26.39
_cell_measurement_theta_min 2.198
_cell_volume 1721.2(7)
_computing_cell_refinement 'SAINT (Bruker, 2000)'
_computing_data_collection 'SMART (Bruker, 2000)'
_computing_data_reduction SAINT
_computing_molecular_graphics 'SHELXTL/PC (Sheldrick, 1999)'
_computing_publication_material SHELXTL/PC
_computing_structure_refinement 'SHELXL97 (Sheldrick, 1997)'
_computing_structure_solution 'SHELXS97 (Sheldrick, 1997)'
_diffrn_ambient_temperature 183(2)
_diffrn_measured_fraction_theta_full 0.978
_diffrn_measured_fraction_theta_max 0.978
_diffrn_measurement_device_type 'Bruker SMART 1K CCD area-detector'
_diffrn_measurement_method '\f and \w'
_diffrn_radiation_monochromator graphite
_diffrn_radiation_source 'fine-focus sealed tube'
_diffrn_radiation_type MoK\a
_diffrn_radiation_wavelength 0.71073
_diffrn_reflns_av_R_equivalents 0.0159
_diffrn_reflns_av_sigmaI/netI 0.0441
_diffrn_reflns_limit_h_max 11
_diffrn_reflns_limit_h_min -11
_diffrn_reflns_limit_k_max 14
_diffrn_reflns_limit_k_min -15
_diffrn_reflns_limit_l_max 15
_diffrn_reflns_limit_l_min -15
_diffrn_reflns_number 7116
_diffrn_reflns_theta_full 25.01
_diffrn_reflns_theta_max 25.01
_diffrn_reflns_theta_min 1.52
_diffrn_standards_decay_% 0
_diffrn_standards_interval_count none
_diffrn_standards_number none
_exptl_absorpt_coefficient_mu 0.254
_exptl_absorpt_correction_T_max 0.9509
_exptl_absorpt_correction_T_min 0.9276
_exptl_absorpt_correction_type multi-scan
_exptl_absorpt_process_details '(SADABS; Sheldrick, 2000)'
_exptl_crystal_colour colourless
_exptl_crystal_density_diffrn 1.507
_exptl_crystal_density_meas ?
_exptl_crystal_density_method 'not measured'
_exptl_crystal_description block
_exptl_crystal_F_000 826
_exptl_crystal_size_max 0.30
_exptl_crystal_size_mid 0.20
_exptl_crystal_size_min 0.20
_refine_diff_density_max 1.215
_refine_diff_density_min -1.124
_refine_ls_extinction_method none
_refine_ls_goodness_of_fit_ref 1.053
_refine_ls_hydrogen_treatment constr
_refine_ls_matrix_type full
_refine_ls_number_parameters 430
_refine_ls_number_reflns 5921
_refine_ls_number_restraints 0
_refine_ls_restrained_S_all 1.053
_refine_ls_R_factor_all 0.0608
_refine_ls_R_factor_gt 0.0495
_refine_ls_shift/su_max 0.001
_refine_ls_shift/su_mean 0.000
_refine_ls_structure_factor_coef Fsqd
_refine_ls_weighting_details 'calc w = 1/[\s^2^(Fo^2^)+(0.0783P)^2^] where P=(Fo^2^+2Fc^2^)/3'
_refine_ls_weighting_scheme calc
_refine_ls_wR_factor_gt 0.1303
_refine_ls_wR_factor_ref 0.1372
_reflns_number_gt 4743
_reflns_number_total 5921
_reflns_threshold_expression I>2\s(I)
_cod_data_source_file na1658.cif
_cod_data_source_block I
_cod_depositor_comments
;
The following automatic conversions were performed:
'_symmetry_cell_setting' value 'Triclinic' changed to 'triclinic'
according to '/home/saulius/struct/CIF-dictionaries/cif_core.dic'
dictionary named 'cif_core.dic' version 2.4.1 from 2010-06-29.

Automatic conversion script
Id: cif_fix_enum 1527 2010-12-29 10:47:43Z saulius 

The following automatic conversions were performed:

'_symmetry_cell_setting' value 'Triclinic' changed to 'triclinic'
according to /home/saulius/struct/CIF-dictionaries/cif_core.dic
dictionary named 'cif_core.dic' version 2.4.1 from 2010-06-29.

Automatic conversion script
Id: cif_fix_values 1715 2011-07-08 13:25:40Z adriana 

The following automatic conversions were performed:

'_exptl_crystal_density_meas' value 'not measured' was changed to '?'
- the value is perceived as not measured.

Automatic conversion script
Id: cif_fix_values 3008 2015-01-20 13:52:24Z robertas 

2019-10-22
Z value and formula fixed to values more according to usual
chemical conventions.                 miguel
;
_cod_original_formula_sum 'C16 H48 Cl Mg2.5 N2 O26'
_cod_original_formula_weight 780.79
_cod_original_formula_moiety '0.5H12 Mg1 O6 2+ , C16 H22 Cl Mg2 N2 O13 - , 10H2 O'
_cod_original_formula_iupac '[Mg (H2 O)6]0.5 [Mg2 (C16 H14 Cl N2 O9) (H2 O)4] , 10H2 O'
_cod_original_formula_units_Z 2
_cod_original_cell_volume 1721.2(6)
_cod_database_code 2014199
_cod_database_fobs_code 2014199

loop_
_symmetry_equiv_pos_as_xyz
'x, y, z'
'-x, -y, -z'

loop_
_atom_site_label
_atom_site_fract_x
_atom_site_fract_y
_atom_site_fract_z
_atom_site_U_iso_or_equiv
_atom_site_adp_type
_atom_site_calc_flag
_atom_site_refinement_flags
_atom_site_occupancy
_atom_site_disorder_assembly
_atom_site_disorder_group
_atom_site_type_symbol
Mg1 0.25058(9) 0.28947(7) 0.12477(6) 0.0208(2) Uani d . 1 . . Mg
N1 0.0853(2) 0.28325(17) 0.02677(15) 0.0208(5) Uani d . 1 . . N
O1 0.23642(18) 0.13804(13) 0.16583(13) 0.0215(4) Uani d . 1 . . O
O3 0.36293(18) 0.27078(15) -0.01291(13) 0.0259(4) Uani d . 1 . . O
O4 0.07700(18) 0.34135(14) 0.21915(13) 0.0240(4) Uani d . 1 . . O
O10 0.3892(2) 0.28969(16) 0.22468(15) 0.0339(5) Uani d . 1 . . O
H10C 0.4084 0.2352 0.2642 0.041 Uiso d . 1 . . H
H10D 0.4552 0.3212 0.2184 0.041 Uiso d . 1 . . H
O11 0.2600(2) 0.44749(15) 0.09321(15) 0.0331(5) Uani d . 1 . . O
H11A 0.3257 0.4710 0.0613 0.040 Uiso d . 1 . . H
H11B 0.2223 0.4921 0.1328 0.040 Uiso d . 1 . . H
Mg2 0.20534(9) 0.06441(7) 0.30351(6) 0.0212(2) Uani d . 1 . . Mg
N2 0.3662(2) -0.05934(17) 0.25833(16) 0.0211(5) Uani d . 1 . . N
O6 0.09101(18) -0.04285(14) 0.25160(14) 0.0266(5) Uani d . 1 . . O
O8 0.38225(18) 0.11556(14) 0.35318(13) 0.0254(4) Uani d . 1 . . O
O12 0.0679(2) 0.17992(16) 0.34937(15) 0.0405(6) Uani d . 1 . . O
H12C 0.0237 0.1855 0.4033 0.049 Uiso d . 1 . . H
H12D 0.0468 0.2317 0.3086 0.049 Uiso d . 1 . . H
O13 0.1598(2) -0.00291(15) 0.44291(14) 0.0328(5) Uani d . 1 . . O
H13C 0.1236 -0.0564 0.4516 0.039 Uiso d . 1 . . H
H13D 0.1596 0.0243 0.5011 0.039 Uiso d . 1 . . H
C1 0.2575(3) -0.0548(2) -0.0725(2) 0.0240(6) Uani d . 1 . . C
C2 0.3467(3) -0.0766(2) -0.0005(2) 0.0239(6) Uani d . 1 . . C
H2 0.4101 -0.1342 -0.0061 0.029 Uiso calc R 1 . . H
C3 0.3412(3) -0.0117(2) 0.08065(19) 0.0215(6) Uani d . 1 . . C
C4 0.2432(3) 0.0748(2) 0.08794(19) 0.0199(6) Uani d . 1 . . C
C5 0.1515(3) 0.0932(2) 0.01519(19) 0.0211(6) Uani d . 1 . . C
C6 0.1596(3) 0.0283(2) -0.0659(2) 0.0251(6) Uani d . 1 . . C
H6 0.0997 0.0408 -0.1149 0.030 Uiso calc R 1 . . H
C7 0.0381(3) 0.1787(2) 0.0323(2) 0.0234(6) Uani d . 1 . . C
H7A -0.0259 0.1746 -0.0172 0.028 Uiso calc R 1 . . H
H7B -0.0107 0.1688 0.0977 0.028 Uiso calc R 1 . . H
C8 -0.0287(3) 0.3570(2) 0.0667(2) 0.0255(6) Uani d . 1 . . C
H8A -0.1144 0.3353 0.0498 0.031 Uiso calc R 1 . . H
H8B -0.0182 0.4238 0.0356 0.031 Uiso calc R 1 . . H
C9 -0.0337(3) 0.3658(2) 0.1802(2) 0.0267(6) Uani d . 1 . . C
C10 0.1442(3) 0.3070(2) -0.07600(19) 0.0256(6) Uani d . 1 . . C
H10A 0.1211 0.3791 -0.0908 0.031 Uiso calc R 1 . . H
H10B 0.1035 0.2677 -0.1231 0.031 Uiso calc R 1 . . H
C11 0.2994(3) 0.2828(2) -0.0902(2) 0.0238(6) Uani d . 1 . . C
C12 0.4376(3) -0.0312(2) 0.15924(19) 0.0228(6) Uani d . 1 . . C
H12A 0.4833 0.0297 0.1664 0.027 Uiso calc R 1 . . H
H12B 0.5069 -0.0864 0.1381 0.027 Uiso calc R 1 . . H
C13 0.2991(3) -0.1535(2) 0.2522(2) 0.0244(6) Uani d . 1 . . C
H13A 0.3025 -0.1915 0.3150 0.029 Uiso calc R 1 . . H
H13B 0.3487 -0.1960 0.1998 0.029 Uiso calc R 1 . . H
C14 0.1497(3) -0.1308(2) 0.2303(2) 0.0263(6) Uani d . 1 . . C
C15 0.4633(3) -0.0623(2) 0.3341(2) 0.0255(6) Uani d . 1 . . C
H15A 0.5509 -0.0964 0.3075 0.031 Uiso calc R 1 . . H
H15B 0.4295 -0.1008 0.3925 0.031 Uiso calc R 1 . . H
C16 0.4810(3) 0.0469(2) 0.36380(19) 0.0243(6) Uani d . 1 . . C
Cl1 0.27111(8) -0.13582(6) -0.17551(5) 0.0364(2) Uani d . 1 . . Cl
Mg3 0.0000 0.5000 0.5000 0.0260(3) Uani d S 1 . . Mg
O24 0.1462(2) 0.41896(16) 0.40522(15) 0.0362(5) Uani d . 1 . . O
H24A 0.1328 0.3977 0.3461 0.043 Uiso d . 1 . . H
H24B 0.2083 0.3829 0.4286 0.043 Uiso d . 1 . . H
O25 0.0093(2) 0.62042(15) 0.39533(14) 0.0321(5) Uani d . 1 . . O
H25A 0.0623 0.6088 0.3437 0.039 Uiso d . 1 . . H
H25B -0.0674 0.6530 0.3734 0.039 Uiso d . 1 . . H
O26 0.1566(2) 0.55080(17) 0.56955(15) 0.0386(5) Uani d . 1 . . O
H26A 0.1498 0.5649 0.6312 0.046 Uiso d . 1 . . H
H26B 0.2315 0.5615 0.5394 0.046 Uiso d . 1 . . H
O2 0.3547(2) 0.28069(17) -0.17779(14) 0.0334(5) Uani d . 1 . . O
O5 -0.1428(2) 0.3975(2) 0.22821(16) 0.0484(7) Uani d . 1 . . O
O7 0.0927(2) -0.20135(16) 0.19791(18) 0.0420(6) Uani d . 1 . . O
O9 0.58955(19) 0.06212(16) 0.39794(15) 0.0328(5) Uani d . 1 . . O
O14 0.5885(5) 0.3831(5) 0.9885(3) 0.265(5) Uani d . 1 . . O
H14A 0.5675 0.3274 0.9685 0.318 Uiso d . 1 . . H
H14B 0.5225 0.4246 0.9975 0.318 Uiso d . 1 . . H
O15 0.5924(2) 0.41402(19) 0.1864(2) 0.0590(7) Uani d . 1 . . O
H15C 0.5568 0.4670 0.2233 0.071 Uiso d . 1 . . H
H15D 0.6756 0.4053 0.1981 0.071 Uiso d . 1 . . H
O16 0.3590(2) 0.29611(17) 0.47508(16) 0.0425(6) Uani d . 1 . . O
H16A 0.3611 0.2437 0.4469 0.051 Uiso d . 1 . . H
H16B 0.3234 0.2863 0.5328 0.051 Uiso d . 1 . . H
O17 0.6855(3) 0.2471(2) 0.3979(2) 0.0598(7) Uani d . 1 . . O
H17A 0.6430 0.1880 0.3900 0.072 Uiso d . 1 . . H
H17B 0.6923 0.2762 0.3440 0.072 Uiso d . 1 . . H
O18 0.8911(2) 0.20793(17) 0.51810(16) 0.0404(5) Uani d . 1 . . O
H18A 0.8241 0.2314 0.4819 0.049 Uiso d . 1 . . H
H18B 0.9207 0.2584 0.5425 0.049 Uiso d . 1 . . H
O19 0.2159(2) 0.26359(16) 0.65840(15) 0.0353(5) Uani d . 1 . . O
H19A 0.2568 0.2685 0.7079 0.042 Uiso d . 1 . . H
H19B 0.1906 0.2058 0.6625 0.042 Uiso d . 1 . . H
O20 0.5854(3) 0.4155(2) 0.5270(2) 0.0601(7) Uani d . 1 . . O
H20A 0.5218 0.4586 0.5166 0.072 Uiso d . 1 . . H
H20B 0.5573 0.3553 0.5079 0.072 Uiso d . 1 . . H
O21 0.5410(2) 0.40710(18) 0.73326(18) 0.0472(6) Uani d . 1 . . O
H21A 0.4934 0.3644 0.7585 0.057 Uiso d . 1 . . H
H21B 0.5382 0.4079 0.6731 0.057 Uiso d . 1 . . H
O22 0.1886(2) 0.60382(16) 0.22587(16) 0.0387(5) Uani d . 1 . . O
H22A 0.2766 0.6061 0.2389 0.046 Uiso d . 1 . . H
H22B 0.1641 0.6623 0.2124 0.046 Uiso d . 1 . . H
O23 0.8368(2) 0.93689(16) 0.36189(15) 0.0355(5) Uani d . 1 . . O
H23A 0.8995 0.9515 0.3226 0.043 Uiso d . 1 . . H
H23B 0.7696 0.9767 0.3507 0.043 Uiso d . 1 . . H

loop_
_atom_site_aniso_label
_atom_site_aniso_U_11
_atom_site_aniso_U_22
_atom_site_aniso_U_33
_atom_site_aniso_U_12
_atom_site_aniso_U_13
_atom_site_aniso_U_23
Mg1 0.0205(5) 0.0215(5) 0.0209(5) -0.0039(4) -0.0019(4) -0.0016(4)
N1 0.0184(11) 0.0235(12) 0.0199(11) -0.0016(9) 0.0000(9) -0.0009(9)
O1 0.0253(10) 0.0206(10) 0.0194(9) -0.0038(8) -0.0040(8) -0.0026(8)
O3 0.0229(10) 0.0329(11) 0.0222(10) -0.0059(8) -0.0002(8) -0.0022(8)
O4 0.0222(10) 0.0259(11) 0.0238(10) -0.0012(8) -0.0022(8) -0.0024(8)
O10 0.0330(12) 0.0328(12) 0.0399(12) -0.0133(9) -0.0145(9) 0.0069(10)
O11 0.0359(12) 0.0261(11) 0.0366(12) -0.0084(9) 0.0059(9) -0.0032(9)
Mg2 0.0210(5) 0.0220(5) 0.0206(5) -0.0031(4) -0.0013(4) -0.0016(4)
N2 0.0205(12) 0.0223(12) 0.0215(12) -0.0039(9) -0.0044(9) -0.0001(10)
O6 0.0232(10) 0.0268(11) 0.0306(11) -0.0047(8) -0.0045(8) 0.0002(9)
O8 0.0256(10) 0.0273(11) 0.0247(10) -0.0048(9) -0.0061(8) -0.0036(8)
O12 0.0478(13) 0.0332(12) 0.0329(12) 0.0109(10) 0.0158(10) 0.0047(10)
O13 0.0449(13) 0.0322(12) 0.0228(10) -0.0137(10) 0.0001(9) -0.0007(9)
C1 0.0249(15) 0.0274(16) 0.0203(14) -0.0107(12) 0.0046(12) -0.0080(12)
C2 0.0245(15) 0.0199(15) 0.0266(15) -0.0055(11) 0.0043(12) -0.0046(12)
C3 0.0210(14) 0.0237(15) 0.0200(14) -0.0070(11) 0.0013(11) 0.0012(11)
C4 0.0221(14) 0.0199(14) 0.0182(13) -0.0086(11) 0.0031(11) -0.0028(11)
C5 0.0219(14) 0.0199(14) 0.0222(14) -0.0074(11) 0.0001(11) -0.0001(11)
C6 0.0257(15) 0.0307(16) 0.0208(14) -0.0122(13) -0.0020(12) -0.0012(12)
C7 0.0208(14) 0.0275(16) 0.0234(14) -0.0082(12) -0.0037(11) -0.0009(12)
C8 0.0242(15) 0.0240(15) 0.0280(15) 0.0006(12) -0.0039(12) 0.0004(12)
C9 0.0266(16) 0.0248(16) 0.0288(15) -0.0023(12) -0.0036(13) -0.0032(12)
C10 0.0263(15) 0.0311(16) 0.0202(14) -0.0051(12) -0.0046(12) 0.0021(12)
C11 0.0265(15) 0.0214(15) 0.0246(15) -0.0075(12) -0.0018(12) -0.0026(12)
C12 0.0181(14) 0.0243(15) 0.0253(15) -0.0022(11) 0.0019(11) -0.0039(12)
C13 0.0267(15) 0.0208(15) 0.0260(15) -0.0034(12) -0.0029(12) -0.0012(12)
C14 0.0308(16) 0.0270(17) 0.0229(14) -0.0079(13) -0.0067(12) 0.0028(12)
C15 0.0228(14) 0.0264(16) 0.0277(15) -0.0004(12) -0.0066(12) -0.0001(12)
C16 0.0230(15) 0.0314(16) 0.0193(14) -0.0070(13) -0.0018(12) 0.0014(12)
Cl1 0.0364(4) 0.0441(5) 0.0292(4) -0.0091(3) 0.0035(3) -0.0181(3)
Mg3 0.0292(7) 0.0247(7) 0.0248(7) -0.0048(6) -0.0035(6) -0.0035(6)
O24 0.0405(13) 0.0383(13) 0.0288(11) 0.0059(10) -0.0059(10) -0.0110(10)
O25 0.0312(11) 0.0325(12) 0.0311(11) -0.0006(9) 0.0009(9) 0.0027(9)
O26 0.0332(12) 0.0548(15) 0.0301(11) -0.0144(10) -0.0013(9) -0.0101(10)
O2 0.0297(11) 0.0488(14) 0.0215(11) -0.0086(10) 0.0037(9) -0.0036(9)
O5 0.0253(12) 0.0821(19) 0.0354(13) 0.0128(11) -0.0026(10) -0.0255(12)
O7 0.0431(13) 0.0286(12) 0.0603(15) -0.0110(10) -0.0253(11) -0.0041(11)
O9 0.0267(11) 0.0382(13) 0.0358(12) -0.0064(9) -0.0096(9) -0.0054(10)
O14 0.244(6) 0.523(11) 0.097(3) -0.330(7) -0.098(3) 0.154(5)
O15 0.0315(13) 0.0387(14) 0.109(2) -0.0071(11) -0.0109(14) -0.0128(15)
O16 0.0497(14) 0.0402(14) 0.0360(12) -0.0015(11) 0.0031(10) -0.0092(10)
O17 0.0662(17) 0.0529(17) 0.0643(17) -0.0187(14) -0.0097(14) -0.0141(14)
O18 0.0484(14) 0.0352(13) 0.0376(12) -0.0103(10) 0.0034(10) -0.0042(10)
O19 0.0367(12) 0.0385(13) 0.0319(11) -0.0053(10) -0.0084(9) -0.0003(10)
O20 0.0565(16) 0.0558(17) 0.0675(18) -0.0140(13) 0.0081(14) -0.0147(14)
O21 0.0398(13) 0.0446(15) 0.0569(15) -0.0101(11) 0.0008(11) 0.0037(12)
O22 0.0381(12) 0.0279(12) 0.0498(14) -0.0047(10) -0.0017(10) -0.0047(10)
O23 0.0264(11) 0.0411(13) 0.0382(12) -0.0021(9) 0.0004(9) -0.0023(10)

loop_
_atom_type_symbol
_atom_type_description
_atom_type_scat_dispersion_real
_atom_type_scat_dispersion_imag
_atom_type_scat_source
C C 0.0033 0.0016 'International Tables Vol C Tables 4.2.6.8 and 6.1.1.4'
H H 0.0000 0.0000 'International Tables Vol C Tables 4.2.6.8 and 6.1.1.4'
N N 0.0061 0.0033 'International Tables Vol C Tables 4.2.6.8 and 6.1.1.4'
O O 0.0106 0.0060 'International Tables Vol C Tables 4.2.6.8 and 6.1.1.4'
Mg Mg 0.0486 0.0363 'International Tables Vol C Tables 4.2.6.8 and 6.1.1.4'
Cl Cl 0.1484 0.1585 'International Tables Vol C Tables 4.2.6.8 and 6.1.1.4'

loop_
_geom_angle_atom_site_label_1
_geom_angle_atom_site_label_2
_geom_angle_atom_site_label_3
_geom_angle_site_symmetry_1
_geom_angle_site_symmetry_3
_geom_angle
_geom_angle_publ_flag
O10 Mg1 O1 . . 86.59(8) y
O10 Mg1 O3 . . 105.62(9) y
O1 Mg1 O3 . . 99.82(8) y
O10 Mg1 O4 . . 97.90(9) y
O1 Mg1 O4 . . 93.27(8) y
O3 Mg1 O4 . . 153.61(9) y
O10 Mg1 O11 . . 91.51(9) y
O1 Mg1 O11 . . 175.96(9) y
O3 Mg1 O11 . . 84.13(8) y
O4 Mg1 O11 . . 83.45(8) y
O10 Mg1 N1 . . 174.52(9) y
O1 Mg1 N1 . . 90.04(8) y
O3 Mg1 N1 . . 79.20(8) y
O4 Mg1 N1 . . 77.97(8) y
O11 Mg1 N1 . . 91.58(9) y
C8 N1 C10 . . 114.7(2) ?
C8 N1 C7 . . 108.7(2) ?
C10 N1 C7 . . 110.6(2) ?
C8 N1 Mg1 . . 106.48(16) ?
C10 N1 Mg1 . . 106.59(15) ?
C7 N1 Mg1 . . 109.68(16) ?
C4 O1 Mg1 . . 113.87(15) ?
C4 O1 Mg2 . . 113.35(15) ?
Mg1 O1 Mg2 . . 132.72(9) y
C11 O3 Mg1 . . 117.88(17) ?
C9 O4 Mg1 . . 118.00(17) ?
Mg1 O10 H10C . . 121.6 ?
Mg1 O10 H10D . . 125.2 ?
H10C O10 H10D . . 107.4 ?
Mg1 O11 H11A . . 123.7 ?
Mg1 O11 H11B . . 121.6 ?
H11A O11 H11B . . 108.0 ?
O12 Mg2 O6 . . 104.57(9) y
O12 Mg2 O1 . . 89.45(8) y
O6 Mg2 O1 . . 94.33(8) y
O12 Mg2 O13 . . 86.54(9) y
O6 Mg2 O13 . . 85.07(8) y
O1 Mg2 O13 . . 175.66(9) y
O12 Mg2 O8 . . 99.64(9) y
O6 Mg2 O8 . . 154.89(9) y
O1 Mg2 O8 . . 92.44(8) y
O13 Mg2 O8 . . 89.88(8) y
O12 Mg2 N2 . . 176.46(10) y
O6 Mg2 N2 . . 78.81(8) y
O1 Mg2 N2 . . 91.36(8) y
O13 Mg2 N2 . . 92.74(9) y
O8 Mg2 N2 . . 76.89(8) y
C15 N2 C13 . . 114.8(2) ?
C15 N2 C12 . . 108.8(2) ?
C13 N2 C12 . . 111.3(2) ?
C15 N2 Mg2 . . 105.48(16) ?
C13 N2 Mg2 . . 107.35(15) ?
C12 N2 Mg2 . . 108.78(16) ?
C14 O6 Mg2 . . 118.44(17) ?
C16 O8 Mg2 . . 116.01(17) ?
Mg2 O12 H12C . . 127.2 ?
Mg2 O12 H12D . . 120.8 ?
H12C O12 H12D . . 112.0 ?
Mg2 O13 H13C . . 124.0 ?
Mg2 O13 H13D . . 127.5 ?
H13C O13 H13D . . 107.5 ?
C6 C1 C2 . . 122.1(2) ?
C6 C1 Cl1 . . 119.6(2) ?
C2 C1 Cl1 . . 118.3(2) ?
C1 C2 C3 . . 119.7(3) ?
C1 C2 H2 . . 120.2 ?
C3 C2 H2 . . 120.2 ?
C2 C3 C4 . . 119.2(2) ?
C2 C3 C12 . . 121.5(2) ?
C4 C3 C12 . . 119.4(2) ?
O1 C4 C5 . . 120.2(2) ?
O1 C4 C3 . . 119.9(2) ?
C5 C4 C3 . . 119.8(2) ?
C6 C5 C4 . . 120.2(2) ?
C6 C5 C7 . . 121.6(2) ?
C4 C5 C7 . . 118.0(2) ?
C1 C6 C5 . . 119.1(3) ?
C1 C6 H6 . . 120.5 ?
C5 C6 H6 . . 120.5 ?
N1 C7 C5 . . 114.3(2) ?
N1 C7 H7A . . 108.7 ?
C5 C7 H7A . . 108.7 ?
N1 C7 H7B . . 108.7 ?
C5 C7 H7B . . 108.7 ?
H7A C7 H7B . . 107.6 ?
N1 C8 C9 . . 111.6(2) ?
N1 C8 H8A . . 109.3 ?
C9 C8 H8A . . 109.3 ?
N1 C8 H8B . . 109.3 ?
C9 C8 H8B . . 109.3 ?
H8A C8 H8B . . 108.0 ?
O5 C9 O4 . . 123.9(3) ?
O5 C9 C8 . . 119.0(3) ?
O4 C9 C8 . . 117.1(2) ?
N1 C10 C11 . . 112.5(2) ?
N1 C10 H10A . . 109.1 ?
C11 C10 H10A . . 109.1 ?
N1 C10 H10B . . 109.1 ?
C11 C10 H10B . . 109.1 ?
H10A C10 H10B . . 107.8 ?
O2 C11 O3 . . 124.8(3) ?
O2 C11 C10 . . 116.9(2) ?
O3 C11 C10 . . 118.2(2) ?
C3 C12 N2 . . 112.3(2) ?
C3 C12 H12A . . 109.1 ?
N2 C12 H12A . . 109.1 ?
C3 C12 H12B . . 109.1 ?
N2 C12 H12B . . 109.1 ?
H12A C12 H12B . . 107.9 ?
N2 C13 C14 . . 112.0(2) ?
N2 C13 H13A . . 109.2 ?
C14 C13 H13A . . 109.2 ?
N2 C13 H13B . . 109.2 ?
C14 C13 H13B . . 109.2 ?
H13A C13 H13B . . 107.9 ?
O7 C14 O6 . . 124.6(3) ?
O7 C14 C13 . . 118.0(3) ?
O6 C14 C13 . . 117.3(2) ?
N2 C15 C16 . . 109.8(2) ?
N2 C15 H15A . . 109.7 ?
C16 C15 H15A . . 109.7 ?
N2 C15 H15B . . 109.7 ?
C16 C15 H15B . . 109.7 ?
H15A C15 H15B . . 108.2 ?
O9 C16 O8 . . 124.7(3) ?
O9 C16 C15 . . 118.0(2) ?
O8 C16 C15 . . 117.3(2) ?
O24 Mg3 O24 2_566 . 180.0 ?
O24 Mg3 O26 2_566 . 91.98(8) ?
O24 Mg3 O26 . . 88.02(8) y
O24 Mg3 O26 2_566 2_566 88.02(8) ?
O24 Mg3 O26 . 2_566 91.98(8) ?
O26 Mg3 O26 . 2_566 180.00(12) ?
O24 Mg3 O25 2_566 2_566 86.88(8) ?
O24 Mg3 O25 . 2_566 93.12(8) ?
O26 Mg3 O25 . 2_566 89.18(8) ?
O26 Mg3 O25 2_566 2_566 90.82(8) ?
O24 Mg3 O25 2_566 . 93.12(8) ?
O24 Mg3 O25 . . 86.88(8) y
O26 Mg3 O25 . . 90.82(8) y
O26 Mg3 O25 2_566 . 89.18(8) ?
O25 Mg3 O25 2_566 . 180.0 ?
Mg3 O24 H24A . . 124.7 ?
Mg3 O24 H24B . . 119.3 ?
H24A O24 H24B . . 111.0 ?
Mg3 O25 H25A . . 115.9 ?
Mg3 O25 H25B . . 121.2 ?
H25A O25 H25B . . 104.7 ?
Mg3 O26 H26A . . 123.5 ?
Mg3 O26 H26B . . 123.1 ?
H26A O26 H26B . . 113.4 ?
H14A O14 H14B . . 111.6 ?
H15C O15 H15D . . 104.5 ?
H16A O16 H16B . . 106.4 ?
H17A O17 H17B . . 107.2 ?
H18A O18 H18B . . 107.9 ?
H19A O19 H19B . . 105.1 ?
H20A O20 H20B . . 104.0 ?
H21A O21 H21B . . 109.0 ?
H22A O22 H22B . . 103.3 ?
H23A O23 H23B . . 106.8 ?

loop_
_geom_bond_atom_site_label_1
_geom_bond_atom_site_label_2
_geom_bond_site_symmetry_2
_geom_bond_distance
_geom_bond_publ_flag
Mg1 O10 . 2.015(2) y
Mg1 O1 . 2.062(2) y
Mg1 O3 . 2.063(2) y
Mg1 O4 . 2.088(2) y
Mg1 O11 . 2.114(2) y
Mg1 N1 . 2.210(2) y
N1 C8 . 1.472(3) ?
N1 C10 . 1.480(3) ?
N1 C7 . 1.490(3) ?
O1 C4 . 1.345(3) ?
O1 Mg2 . 2.072(2) y
O3 C11 . 1.266(3) ?
O4 C9 . 1.268(3) ?
O10 H10C . 0.8944 ?
O10 H10D . 0.8031 ?
O11 H11A . 0.8216 ?
O11 H11B . 0.8336 ?
Mg2 O12 . 1.992(2) y
Mg2 O6 . 2.071(2) y
Mg2 O13 . 2.075(2) y
Mg2 O8 . 2.111(2) y
Mg2 N2 . 2.201(2) y
N2 C15 . 1.466(3) ?
N2 C13 . 1.469(3) ?
N2 C12 . 1.496(3) ?
O6 C14 . 1.262(3) ?
O8 C16 . 1.274(3) ?
O12 H12C . 0.8066 ?
O12 H12D . 0.8822 ?
O13 H13C . 0.8207 ?
O13 H13D . 0.8687 ?
C1 C6 . 1.378(4) ?
C1 C2 . 1.379(4) ?
C1 Cl1 . 1.754(3) ?
C2 C3 . 1.395(4) ?
C2 H2 . 0.9300 ?
C3 C4 . 1.412(4) ?
C3 C12 . 1.493(4) ?
C4 C5 . 1.400(4) ?
C5 C6 . 1.393(4) ?
C5 C7 . 1.505(4) ?
C6 H6 . 0.9300 ?
C7 H7A . 0.9700 ?
C7 H7B . 0.9700 ?
C8 C9 . 1.528(4) ?
C8 H8A . 0.9700 ?
C8 H8B . 0.9700 ?
C9 O5 . 1.236(3) ?
C10 C11 . 1.525(4) ?
C10 H10A . 0.9700 ?
C10 H10B . 0.9700 ?
C11 O2 . 1.245(3) ?
C12 H12A . 0.9700 ?
C12 H12B . 0.9700 ?
C13 C14 . 1.531(4) ?
C13 H13A . 0.9700 ?
C13 H13B . 0.9700 ?
C14 O7 . 1.242(3) ?
C15 C16 . 1.530(4) ?
C15 H15A . 0.9700 ?
C15 H15B . 0.9700 ?
C16 O9 . 1.245(3) ?
Mg3 O24 2_566 2.051(2) ?
Mg3 O24 . 2.051(2) ?
Mg3 O26 . 2.0634(19) ?
Mg3 O26 2_566 2.0634(19) ?
Mg3 O25 2_566 2.089(2) ?
Mg3 O25 . 2.089(2) ?
O24 H24A . 0.8757 ?
O24 H24B . 0.8186 ?
O25 H25A . 0.8314 ?
O25 H25B . 0.9034 ?
O26 H26A . 0.8482 ?
O26 H26B . 0.8288 ?
O14 H14A . 0.8379 ?
O14 H14B . 0.8060 ?
O15 H15C . 0.8852 ?
O15 H15D . 0.8483 ?
O16 H16A . 0.7910 ?
O16 H16B . 0.8295 ?
O17 H17A . 0.9329 ?
O17 H17B . 0.8096 ?
O18 H18A . 0.8861 ?
O18 H18B . 0.8392 ?
O19 H19A . 0.8201 ?
O19 H19B . 0.8215 ?
O20 H20A . 0.8198 ?
O20 H20B . 0.9162 ?
O21 H21A . 0.8124 ?
O21 H21B . 0.8120 ?
O22 H22A . 0.9081 ?
O22 H22B . 0.8010 ?
O23 H23A . 0.8055 ?
O23 H23B . 0.8245 ?

loop_
_geom_hbond_atom_site_label_D
_geom_hbond_atom_site_label_H
_geom_hbond_atom_site_label_A
_geom_hbond_site_symmetry_A
_geom_hbond_distance_DH
_geom_hbond_distance_HA
_geom_hbond_distance_DA
_geom_hbond_angle_DHA
_geom_hbond_publ_flag
O10 H10C O8 . 0.89 1.97 2.828(3) 160 y
O10 H10D O15 . 0.80 1.92 2.714(3) 169 y
O11 H11A O14 2_666 0.82 2.23 2.932(4) 143 y
O11 H11B O22 . 0.83 1.93 2.743(3) 164 y
O12 H12C O18 1_455 0.81 1.93 2.723(3) 170 y
O12 H12D O4 . 0.88 1.88 2.712(3) 157 y
O13 H13C O18 2_656 0.82 2.03 2.812(3) 158 y
O13 H13D O23 2_666 0.87 1.93 2.789(3) 171 y
O24 H24A O4 . 0.88 2.03 2.897(3) 171 y
O24 H24B O16 . 0.82 1.92 2.742(3) 176 y
O25 H25A O22 . 0.83 1.91 2.734(3) 171 y
O25 H25B O19 2_566 0.90 1.82 2.712(3) 170 y
O26 H26A O5 2_566 0.85 1.96 2.805(3) 177 y
O26 H26B O20 2_666 0.83 1.98 2.807(3) 177 y
O14 H14A O3 1_556 0.84 2.21 2.796(4) 127 y
O15 H15C O21 2_666 0.89 1.90 2.759(3) 163 y
O15 H15D O5 1_655 0.85 1.87 2.716(3) 175 y
O16 H16A O8 . 0.79 2.11 2.893(3) 171 y
O16 H16B O19 . 0.83 1.93 2.754(3) 172 y
O17 H17A O9 . 0.93 1.78 2.695(3) 166 y
O18 H18A O17 . 0.89 1.85 2.722(4) 166 y
O18 H18B O25 2_666 0.84 2.03 2.869(3) 179 y
O19 H19A O2 1_556 0.82 1.92 2.737(3) 179 y
O19 H19B O23 2_666 0.82 1.96 2.760(3) 164 y
O20 H20A O20 2_666 0.82 1.98 2.770(6) 162 y
O20 H20B O16 . 0.92 2.27 3.008(3) 138 y
O21 H21A O2 1_556 0.81 1.96 2.762(3) 170 y
O21 H21B O20 . 0.81 1.97 2.761(4) 164 y
O22 H22A O21 2_666 0.91 1.87 2.769(3) 173 y
O22 H22B O7 1_565 0.80 1.87 2.662(3) 173 y
O23 H23A O6 1_665 0.81 2.03 2.812(3) 162 y
O23 H23B O9 1_565 0.82 2.05 2.803(3) 151 y

loop_
_geom_torsion_atom_site_label_1
_geom_torsion_atom_site_label_2
_geom_torsion_atom_site_label_3
_geom_torsion_atom_site_label_4
_geom_torsion
_geom_torsion_publ_flag
O10 Mg1 N1 C8 65.5(10) ?
O1 Mg1 N1 C8 117.39(16) ?
O3 Mg1 N1 C8 -142.62(17) ?
O4 Mg1 N1 C8 24.05(16) ?
O11 Mg1 N1 C8 -58.91(16) ?
O10 Mg1 N1 C10 -171.7(9) ?
O1 Mg1 N1 C10 -119.79(17) ?
O3 Mg1 N1 C10 -19.79(16) ?
O4 Mg1 N1 C10 146.88(18) ?
O11 Mg1 N1 C10 63.92(17) ?
O10 Mg1 N1 C7 -52.0(11) ?
O1 Mg1 N1 C7 -0.07(16) ?
O3 Mg1 N1 C7 99.92(16) ?
O4 Mg1 N1 C7 -93.41(16) ?
O11 Mg1 N1 C7 -176.36(16) ?
O10 Mg1 O1 C4 -132.42(17) ?
O3 Mg1 O1 C4 -27.15(17) ?
O4 Mg1 O1 C4 129.85(16) ?
O11 Mg1 O1 C4 165.5(12) ?
N1 Mg1 O1 C4 51.90(17) ?
O10 Mg1 O1 Mg2 50.67(13) y
O3 Mg1 O1 Mg2 155.95(12) y
O4 Mg1 O1 Mg2 -47.05(13) y
O11 Mg1 O1 Mg2 -11.4(13) y
N1 Mg1 O1 Mg2 -125.01(13) y
O10 Mg1 O3 C11 -170.04(19) ?
O1 Mg1 O3 C11 100.78(19) ?
O4 Mg1 O3 C11 -17.9(3) ?
O11 Mg1 O3 C11 -80.1(2) ?
N1 Mg1 O3 C11 12.63(19) ?
O10 Mg1 O4 C9 170.34(19) ?
O1 Mg1 O4 C9 -102.66(19) ?
O3 Mg1 O4 C9 17.3(3) ?
O11 Mg1 O4 C9 79.7(2) ?
N1 Mg1 O4 C9 -13.32(19) ?
C4 O1 Mg2 O12 -136.41(17) ?
Mg1 O1 Mg2 O12 40.50(14) y
C4 O1 Mg2 O6 -31.84(17) ?
Mg1 O1 Mg2 O6 145.07(12) y
C4 O1 Mg2 O13 -113.8(11) ?
Mg1 O1 Mg2 O13 63.1(12) y
C4 O1 Mg2 O8 123.96(17) ?
Mg1 O1 Mg2 O8 -59.12(13) y
C4 O1 Mg2 N2 47.03(17) ?
Mg1 O1 Mg2 N2 -136.05(13) y
O12 Mg2 N2 C15 20.7(16) ?
O6 Mg2 N2 C15 -141.87(17) ?
O1 Mg2 N2 C15 123.98(16) ?
O13 Mg2 N2 C15 -57.45(16) ?
O8 Mg2 N2 C15 31.80(16) ?
O12 Mg2 N2 C13 143.6(15) ?
O6 Mg2 N2 C13 -19.00(16) ?
O1 Mg2 N2 C13 -113.15(16) ?
O13 Mg2 N2 C13 65.43(16) ?
O8 Mg2 N2 C13 154.67(17) ?
O12 Mg2 N2 C12 -95.9(15) ?
O6 Mg2 N2 C12 101.52(16) ?
O1 Mg2 N2 C12 7.37(16) ?
O13 Mg2 N2 C12 -174.06(15) ?
O8 Mg2 N2 C12 -84.82(16) ?
O12 Mg2 O6 C14 -170.4(2) ?
O1 Mg2 O6 C14 99.0(2) ?
O13 Mg2 O6 C14 -85.3(2) ?
O8 Mg2 O6 C14 -6.2(3) ?
N2 Mg2 O6 C14 8.5(2) ?
O12 Mg2 O8 C16 159.13(18) ?
O6 Mg2 O8 C16 -5.4(3) ?
O1 Mg2 O8 C16 -111.01(18) ?
O13 Mg2 O8 C16 72.66(19) ?
N2 Mg2 O8 C16 -20.18(18) ?
C6 C1 C2 C3 -1.8(4) ?
Cl1 C1 C2 C3 178.02(19) ?
C1 C2 C3 C4 0.6(4) ?
C1 C2 C3 C12 -178.7(2) ?
Mg1 O1 C4 C5 -55.9(3) ?
Mg2 O1 C4 C5 121.6(2) ?
Mg1 O1 C4 C3 125.6(2) ?
Mg2 O1 C4 C3 -56.9(3) ?
C2 C3 C4 O1 179.9(2) ?
C12 C3 C4 O1 -0.8(4) ?
C2 C3 C4 C5 1.3(4) ?
C12 C3 C4 C5 -179.4(2) ?
O1 C4 C5 C6 179.4(2) ?
C3 C4 C5 C6 -2.1(4) ?
O1 C4 C5 C7 -5.8(4) ?
C3 C4 C5 C7 172.7(2) ?
C2 C1 C6 C5 1.0(4) ?
Cl1 C1 C6 C5 -178.77(19) ?
C4 C5 C6 C1 0.9(4) ?
C7 C5 C6 C1 -173.7(2) ?
C8 N1 C7 C5 -167.4(2) ?
C10 N1 C7 C5 65.9(3) ?
Mg1 N1 C7 C5 -51.3(2) ?
C6 C5 C7 N1 -116.8(3) ?
C4 C5 C7 N1 68.5(3) ?
C10 N1 C8 C9 -149.1(2) ?
C7 N1 C8 C9 86.6(3) ?
Mg1 N1 C8 C9 -31.5(2) ?
Mg1 O4 C9 O5 -180.0(2) ?
Mg1 O4 C9 C8 -1.2(3) ?
N1 C8 C9 O5 -157.5(3) ?
N1 C8 C9 O4 23.7(3) ?
C8 N1 C10 C11 142.0(2) ?
C7 N1 C10 C11 -94.7(3) ?
Mg1 N1 C10 C11 24.5(3) ?
Mg1 O3 C11 O2 175.0(2) ?
Mg1 O3 C11 C10 -1.8(3) ?
N1 C10 C11 O2 166.1(2) ?
N1 C10 C11 O3 -16.9(4) ?
C2 C3 C12 N2 -112.7(3) ?
C4 C3 C12 N2 68.0(3) ?
C15 N2 C12 C3 -171.7(2) ?
C13 N2 C12 C3 60.8(3) ?
Mg2 N2 C12 C3 -57.3(2) ?
C15 N2 C13 C14 143.2(2) ?
C12 N2 C13 C14 -92.6(3) ?
Mg2 N2 C13 C14 26.3(2) ?
Mg2 O6 C14 O7 -179.5(2) ?
Mg2 O6 C14 C13 4.5(3) ?
N2 C13 C14 O7 161.7(2) ?
N2 C13 C14 O6 -22.1(3) ?
C13 N2 C15 C16 -156.9(2) ?
C12 N2 C15 C16 77.6(3) ?
Mg2 N2 C15 C16 -39.0(2) ?
Mg2 O8 C16 O9 -175.5(2) ?
Mg2 O8 C16 C15 3.3(3) ?
N2 C15 C16 O9 -155.1(2) ?
N2 C15 C16 O8 26.0(3) ?
